data_2206185
loop_
_publ_author_name
'Liu, Bo'
'Zhou, Hong'
'Pan, Zhi-Quan'
'Hu, Xue-Lei'
'Chen, Lei'

_publ_section_title
;Diaquadiperchlorato[\m-11,23-dimethyl-3,7,15,19-tetraazatricyclo[19.3.1.1^9,13^]hexacosa-1(25),2,7,9,11,13(26),14,19,21,23-decaene-25,26-diolato-1\k^2^<i>N</i>,<i>N</i>';2\k^2^<i>N</i>'',<i>N</i>''';1:2\k^2^<i>O</i>:<i>O</i>']dicadmium(II)
 diaqua[\m-11,23-dimethyl-3,7,15,19-tetraazatricyclo[19.3.1.1^9,13^]hexacosa-1(25),2,7,9,11,13(26),14,19,21,23-decaene-25,26-diolato-1\k^2^<i>N</i>,<i>N</i>';2\k^2^<i>N</i>'',<i>N</i>''';1:2\k^2^<i>O</i>:<i>O</i>']dicadmium(II)
 diperchlorate
;
_journal_issue 7
_journal_name_full 'Acta Crystallographica Section E'
_journal_page_first m1295
_journal_page_last m1297
_journal_paper_doi 10.1107/S1600536805017599
_journal_volume 61
_journal_year 2005
_chemical_formula_iupac '[Cd2 (Cl O4)2 (C24 H26 N4 O2) (H2 O)2] [Cd2 (C24 H26 N4 O2) (H2 O)2] , 2Cl O4'
_chemical_formula_moiety ' C24 H30 Cd2 Cl2 N4 O12 , C24 H30 Cd2 N4 O4 , 2Cl O4'
_chemical_formula_sum 'C48 H60 Cd4 Cl4 N8 O24'
_chemical_formula_weight 1724.44
_chemical_name_systematic
;
Bis(aqua)bis(diperchlorato)(3,7,15,19-tetraaza-25,26-dihydroxy-11,23-
dimethyltricyclo[19,3,1,1^9,13^]hexacosa-1(25),2,7,9,11,13(26),14,19,21,23-
decaene-1\k^2^N,N';2\k^2^N'',N''';1:2\k^2^O:O')dicadmium(II)
bis(aqua)(3,7,15,19-tetraaza-25,26-dihydroxy-11,23-
dimethyltricyclo[19,3,1,1^9,13^]hexacosa-1(25),2,7,9,11,13(26),14,19,21,23-
decaene-1\k^2^N,N';2\k^2^N'',N''';1:2\k^2^O:O')dicadmium(II) diperchlorate
;
_space_group_IT_number 14
_symmetry_cell_setting monoclinic
_symmetry_space_group_name_Hall '-P 2ybc'
_symmetry_space_group_name_H-M 'P 1 21/c 1'
_atom_sites_solution_hydrogens geom
_atom_sites_solution_primary direct
_atom_sites_solution_secondary difmap
_audit_creation_method SHELXL97
_cell_angle_alpha 90.00
_cell_angle_beta 105.5120(10)
_cell_angle_gamma 90.00
_cell_formula_units_Z 2
_cell_length_a 16.5483(15)
_cell_length_b 12.3987(11)
_cell_length_c 14.7440(13)
_cell_measurement_reflns_used 5603
_cell_measurement_temperature 293(2)
_cell_measurement_theta_max 22.91
_cell_measurement_theta_min 2.18
_cell_volume 2914.9(5)
_computing_cell_refinement SMART
_computing_data_collection 'SMART (Bruker, 2000)'
_computing_data_reduction 'SAINT (Bruker, 2000)'
_computing_molecular_graphics SHELXTL
_computing_publication_material SHELXTL
_computing_structure_refinement SHELXTL
_computing_structure_solution 'SHELXTL (Bruker, 2000)'
_diffrn_ambient_temperature 293(2)
_diffrn_measured_fraction_theta_full 0.999
_diffrn_measured_fraction_theta_max 0.999
_diffrn_measurement_device_type 'Bruker SMART Apex CCD area-detector'
_diffrn_measurement_method '\f and \w'
_diffrn_radiation_monochromator graphite
_diffrn_radiation_source 'sealed tube'
_diffrn_radiation_type MoK\a
_diffrn_radiation_wavelength 0.71073
_diffrn_reflns_av_R_equivalents 0.0316
_diffrn_reflns_av_sigmaI/netI 0.0388
_diffrn_reflns_limit_h_max 10
_diffrn_reflns_limit_h_min -20
_diffrn_reflns_limit_k_max 15
_diffrn_reflns_limit_k_min -15
_diffrn_reflns_limit_l_max 18
_diffrn_reflns_limit_l_min -18
_diffrn_reflns_number 16225
_diffrn_reflns_theta_full 26.00
_diffrn_reflns_theta_max 26.00
_diffrn_reflns_theta_min 2.08
_exptl_absorpt_coefficient_mu 1.712
_exptl_absorpt_correction_T_max 0.69
_exptl_absorpt_correction_T_min 0.62
_exptl_absorpt_correction_type multi-scan
_exptl_absorpt_process_details '(SADABS; Bruker, 2000)'
_exptl_crystal_colour red-brown
_exptl_crystal_density_diffrn 1.965
_exptl_crystal_density_method 'not measured'
_exptl_crystal_description block
_exptl_crystal_F_000 1712
_exptl_crystal_size_max 0.34
_exptl_crystal_size_mid 0.24
_exptl_crystal_size_min 0.22
_refine_diff_density_max 0.740
_refine_diff_density_min -0.986
_refine_ls_extinction_method none
_refine_ls_goodness_of_fit_ref 1.082
_refine_ls_hydrogen_treatment constr
_refine_ls_matrix_type full
_refine_ls_number_parameters 399
_refine_ls_number_reflns 5731
_refine_ls_number_restraints 15
_refine_ls_restrained_S_all 1.098
_refine_ls_R_factor_all 0.0648
_refine_ls_R_factor_gt 0.0501
_refine_ls_shift/su_max 0.000
_refine_ls_shift/su_mean 0.000
_refine_ls_structure_factor_coef Fsqd
_refine_ls_weighting_details 'calc w = 1/[\s^2^(Fo^2^)+(0.054P)^2^+1.6448P] where P=(Fo^2^+2Fc^2^)/3'
_refine_ls_weighting_scheme calc
_refine_ls_wR_factor_gt 0.1141
_refine_ls_wR_factor_ref 0.1185
_reflns_number_gt 4747
_reflns_number_total 5731
_reflns_threshold_expression I>2\s(I)
_cod_data_source_file hb6198.cif
_cod_data_source_block I
_cod_depositor_comments
;
The following automatic conversions were performed:
'_symmetry_cell_setting' value 'Monoclinic' changed to 'monoclinic'
according to '/home/saulius/struct/CIF-dictionaries/cif_core.dic'
dictionary named 'cif_core.dic' version 2.4.1 from 2010-06-29.

Automatic conversion script
Id: cif_fix_enum 1527 2010-12-29 10:47:43Z saulius 

The following automatic conversions were performed:

'_symmetry_cell_setting' value 'Monoclinic' changed to 'monoclinic'
according to /home/saulius/struct/CIF-dictionaries/cif_core.dic
dictionary named 'cif_core.dic' version 2.4.1 from 2010-06-29.

Automatic conversion script
Id: cif_fix_values 1715 2011-07-08 13:25:40Z adriana 
;
_cod_original_sg_symbol_H-M 'P 21/c'
_cod_database_code 2206185
_cod_database_fobs_code 2206185

loop_
_symmetry_equiv_pos_as_xyz
'x, y, z'
'-x, y+1/2, -z+1/2'
'-x, -y, -z'
'x, -y-1/2, z-1/2'

loop_
_atom_site_label
_atom_site_fract_x
_atom_site_fract_y
_atom_site_fract_z
_atom_site_U_iso_or_equiv
_atom_site_adp_type
_atom_site_calc_flag
_atom_site_refinement_flags
_atom_site_occupancy
_atom_site_type_symbol
Cd1 0.46250(3) 0.88597(3) 0.47745(3) 0.03797(13) Uani d U 1 Cd
Cd2 0.06482(3) 0.59085(3) 0.03415(3) 0.03932(14) Uani d U 1 Cd
C1 0.2854(4) 0.9012(5) 0.3867(5) 0.0493(16) Uani d . 1 C
H1 0.2343 0.8683 0.3590 0.059 Uiso calc R 1 H
C2 0.3265(4) 0.7232(5) 0.4194(4) 0.0409(13) Uani d . 1 C
H2A 0.2689 0.7120 0.3831 0.049 Uiso calc R 1 H
H2B 0.3322 0.6982 0.4832 0.049 Uiso calc R 1 H
C3 0.3856(4) 0.6606(5) 0.3757(4) 0.0399(13) Uani d . 1 C
H3A 0.3606 0.5913 0.3542 0.048 Uiso calc R 1 H
H3B 0.3921 0.6997 0.3211 0.048 Uiso calc R 1 H
C4 0.4715(4) 0.6423(5) 0.4428(5) 0.0509(16) Uani d . 1 C
H4A 0.4653 0.5951 0.4930 0.061 Uiso calc R 1 H
H4B 0.5062 0.6051 0.4091 0.061 Uiso calc R 1 H
C5 0.5919(4) 0.7284(5) 0.5343(4) 0.0401(13) Uani d . 1 C
H5 0.6088 0.6566 0.5413 0.048 Uiso calc R 1 H
C6 0.6551(3) 0.8043(4) 0.5796(4) 0.0339(12) Uani d . 1 C
C7 0.7323(4) 0.7603(6) 0.6258(4) 0.0470(15) Uani d . 1 C
H7 0.7378 0.6857 0.6298 0.056 Uiso calc R 1 H
C8 0.8020(4) 0.8246(6) 0.6665(5) 0.0482(15) Uani d . 1 C
C9 0.7900(3) 0.9337(5) 0.6573(4) 0.0416(14) Uani d . 1 C
H9 0.8358 0.9781 0.6825 0.050 Uiso calc R 1 H
C10 0.7153(3) 0.9823(5) 0.6137(4) 0.0326(11) Uani d . 1 C
C11 0.6415(3) 0.9187(4) 0.5732(4) 0.0303(11) Uani d . 1 C
C12 0.8852(4) 0.7735(5) 0.7149(4) 0.0354(12) Uani d . 1 C
H12A 0.9226 0.7797 0.6754 0.053 Uiso calc R 1 H
H12B 0.8768 0.6987 0.7266 0.053 Uiso calc R 1 H
H12C 0.9090 0.8096 0.7736 0.053 Uiso calc R 1 H
C13 -0.0208(4) 0.7940(5) 0.0248(5) 0.0465(14) Uani d U 1 C
H13 -0.0203 0.8681 0.0346 0.056 Uiso calc R 1 H
C14 0.1179(4) 0.8159(5) 0.1140(5) 0.0474(15) Uani d . 1 C
H14A 0.1245 0.8054 0.1808 0.057 Uiso calc R 1 H
H14B 0.1039 0.8910 0.0992 0.057 Uiso calc R 1 H
C15 0.1991(4) 0.7885(6) 0.0904(5) 0.0536(18) Uani d . 1 C
H15A 0.1891 0.7932 0.0226 0.064 Uiso calc R 1 H
H15B 0.2398 0.8436 0.1179 0.064 Uiso calc R 1 H
C16 0.2384(4) 0.6801(5) 0.1213(4) 0.0447(15) Uani d . 1 C
H16A 0.2893 0.6744 0.1010 0.054 Uiso calc R 1 H
H16B 0.2544 0.6781 0.1895 0.054 Uiso calc R 1 H
C17 0.2277(4) 0.4990(6) 0.1044(5) 0.0506(16) Uani d . 1 C
H17 0.2849 0.5068 0.1325 0.061 Uiso calc R 1 H
C18 0.1987(4) 0.3884(5) 0.0870(4) 0.0413(13) Uani d . 1 C
C19 0.2622(4) 0.3096(6) 0.1213(5) 0.0514(16) Uani d . 1 C
H19 0.3158 0.3310 0.1544 0.062 Uiso calc R 1 H
C20 0.2441(4) 0.2008(5) 0.1056(5) 0.0470(15) Uani d . 1 C
C21 0.1633(4) 0.1724(5) 0.0576(5) 0.0443(14) Uani d . 1 C
H21 0.1504 0.0999 0.0457 0.053 Uiso calc R 1 H
C22 0.0995(4) 0.2504(5) 0.0258(5) 0.0465(15) Uani d . 1 C
C23 0.1160(3) 0.3601(5) 0.0407(4) 0.0323(11) Uani d U 1 C
C24 0.3108(5) 0.1164(6) 0.1419(4) 0.0524(18) Uani d . 1 C
H24A 0.3643 0.1508 0.1647 0.079 Uiso calc R 1 H
H24B 0.3126 0.0677 0.0918 0.079 Uiso calc R 1 H
H24C 0.2978 0.0769 0.1922 0.079 Uiso calc R 1 H
Cl1 0.48841(10) 0.88061(12) 0.22993(9) 0.0411(3) Uani d U 1 Cl
Cl2 0.09854(11) 0.55513(12) 0.31998(11) 0.0474(4) Uani d . 1 Cl
N1 0.3475(3) 0.8366(4) 0.4203(4) 0.0457(13) Uani d . 1 N
N2 0.5165(3) 0.7430(4) 0.4861(4) 0.0407(11) Uani d . 1 N
N3 0.0497(3) 0.7456(4) 0.0589(4) 0.0453(11) Uani d U 1 N
N4 0.1868(3) 0.5864(4) 0.0871(4) 0.0427(12) Uani d . 1 N
O1 0.5695(2) 0.9605(3) 0.5301(3) 0.0362(7) Uani d U 1 O
O2 0.4371(3) 0.8821(3) 0.6296(3) 0.0442(9) Uani d U 1 O
H2D 0.4631 0.9436 0.6652 0.066 Uiso d R 1 H
H2E 0.4604 0.8172 0.6617 0.066 Uiso d R 1 H
O3 0.0570(2) 0.4358(3) 0.0120(3) 0.0357(8) Uani d U 1 O
O4 0.0635(3) 0.6278(4) -0.1285(3) 0.0539(11) Uani d . 1 O
H4D 0.0188 0.6768 -0.1561 0.081 Uiso d R 1 H
H4E 0.0554 0.5614 -0.1634 0.081 Uiso d RD 1 H
O11 0.4766(3) 0.9297(3) 0.3092(3) 0.0464(9) Uani d U 1 O
O12 0.5442(3) 0.9389(3) 0.1944(3) 0.0450(10) Uani d . 1 O
O13 0.4149(3) 0.8689(4) 0.1584(3) 0.0463(11) Uani d . 1 O
O14 0.5220(3) 0.7793(3) 0.2560(3) 0.0410(10) Uani d . 1 O
O21 0.0647(3) 0.5228(4) 0.2257(3) 0.0515(11) Uani d . 1 O
O22 0.1088(3) 0.6675(3) 0.3173(3) 0.0490(11) Uani d . 1 O
O23 0.1762(3) 0.5082(4) 0.3561(3) 0.0506(11) Uani d . 1 O
O24 0.0431(3) 0.5297(4) 0.3722(3) 0.0518(11) Uani d . 1 O

loop_
_atom_site_aniso_label
_atom_site_aniso_U_11
_atom_site_aniso_U_22
_atom_site_aniso_U_33
_atom_site_aniso_U_12
_atom_site_aniso_U_13
_atom_site_aniso_U_23
Cd1 0.0367(2) 0.0281(2) 0.0446(2) 0.00035(16) 0.00310(18) -0.00108(17)
Cd2 0.0358(2) 0.0321(2) 0.0473(3) -0.00281(17) 0.00626(19) -0.00108(17)
C1 0.045(4) 0.038(3) 0.059(4) 0.013(3) 0.003(3) 0.005(3)
C2 0.029(3) 0.052(4) 0.039(3) -0.003(3) 0.004(2) -0.002(3)
C3 0.039(3) 0.033(3) 0.046(3) 0.002(2) 0.009(3) 0.002(2)
C4 0.053(4) 0.047(4) 0.043(3) -0.008(3) -0.003(3) -0.016(3)
C5 0.036(3) 0.038(3) 0.047(3) 0.002(2) 0.012(3) 0.004(3)
C6 0.029(3) 0.035(3) 0.038(3) 0.006(2) 0.010(2) 0.000(2)
C7 0.051(4) 0.048(4) 0.044(3) 0.007(3) 0.015(3) -0.001(3)
C8 0.039(3) 0.064(4) 0.047(4) 0.012(3) 0.022(3) 0.010(3)
C9 0.038(3) 0.050(3) 0.037(3) 0.008(3) 0.011(3) 0.012(3)
C10 0.030(3) 0.044(3) 0.025(2) 0.002(2) 0.009(2) 0.003(2)
C11 0.026(3) 0.031(3) 0.030(3) 0.001(2) 0.003(2) -0.002(2)
C12 0.042(3) 0.039(3) 0.027(3) 0.002(2) 0.012(2) 0.005(2)
C13 0.053(3) 0.041(2) 0.053(4) 0.008(2) 0.026(3) 0.006(3)
C14 0.047(4) 0.050(4) 0.047(3) -0.009(3) 0.015(3) -0.024(3)
C15 0.045(4) 0.064(4) 0.051(4) -0.031(3) 0.010(3) -0.012(3)
C16 0.049(4) 0.051(4) 0.033(3) -0.014(3) 0.008(3) -0.021(3)
C17 0.029(3) 0.056(4) 0.063(4) 0.006(3) 0.006(3) -0.007(3)
C18 0.035(3) 0.045(3) 0.045(3) 0.008(3) 0.014(3) 0.001(3)
C19 0.041(4) 0.062(4) 0.056(4) 0.009(3) 0.021(3) 0.004(3)
C20 0.051(4) 0.039(3) 0.052(4) 0.011(3) 0.017(3) 0.012(3)
C21 0.042(3) 0.038(3) 0.059(4) 0.008(3) 0.025(3) 0.009(3)
C22 0.053(4) 0.041(3) 0.053(4) 0.008(3) 0.026(3) 0.006(3)
C23 0.030(3) 0.0401(15) 0.031(3) 0.0105(19) 0.016(2) 0.004(2)
C24 0.054(4) 0.066(4) 0.043(3) 0.036(3) 0.024(3) 0.023(3)
Cl1 0.0546(9) 0.0452(8) 0.0307(7) 0.0092(6) 0.0239(7) 0.0102(6)
Cl2 0.0573(10) 0.0413(8) 0.0419(8) -0.0004(7) 0.0102(7) -0.0016(6)
N1 0.030(3) 0.041(3) 0.060(3) -0.009(2) 0.000(2) -0.008(2)
N2 0.040(3) 0.030(2) 0.051(3) 0.000(2) 0.011(2) 0.000(2)
N3 0.039(2) 0.0334(12) 0.060(3) -0.0080(18) 0.009(2) -0.006(2)
N4 0.043(3) 0.040(3) 0.043(3) -0.009(2) 0.008(2) -0.005(2)
O1 0.0284(16) 0.0297(19) 0.0495(17) 0.0013(13) 0.0087(13) 0.0026(16)
O2 0.042(2) 0.044(2) 0.0488(15) -0.0059(18) 0.0157(18) 0.0010(18)
O3 0.036(2) 0.0321(9) 0.037(2) -0.0028(13) 0.0063(17) -0.0011(15)
O4 0.050(3) 0.050(3) 0.060(3) 0.000(2) 0.012(2) 0.003(2)
O11 0.050(2) 0.047(2) 0.0451(12) 0.011(2) 0.0190(16) -0.0054(13)
O12 0.061(3) 0.048(2) 0.033(2) 0.010(2) 0.023(2) 0.0057(18)
O13 0.060(3) 0.052(3) 0.034(2) 0.009(2) 0.026(2) 0.0132(19)
O14 0.056(3) 0.043(2) 0.031(2) 0.0102(19) 0.0239(19) 0.0080(16)
O21 0.065(3) 0.047(2) 0.043(2) 0.003(2) 0.015(2) -0.0018(19)
O22 0.062(3) 0.040(2) 0.046(2) -0.002(2) 0.016(2) -0.0037(19)
O23 0.065(3) 0.043(2) 0.044(2) -0.003(2) 0.016(2) -0.0042(19)
O24 0.062(3) 0.050(3) 0.043(2) -0.002(2) 0.012(2) 0.002(2)

loop_
_atom_type_symbol
_atom_type_description
_atom_type_scat_dispersion_real
_atom_type_scat_dispersion_imag
_atom_type_scat_source
C C 0.0033 0.0016 'International Tables Vol C Tables 4.2.6.8 and 6.1.1.4'
H H 0.0000 0.0000 'International Tables Vol C Tables 4.2.6.8 and 6.1.1.4'
N N 0.0061 0.0033 'International Tables Vol C Tables 4.2.6.8 and 6.1.1.4'
O O 0.0106 0.0060 'International Tables Vol C Tables 4.2.6.8 and 6.1.1.4'
Cd Cd -0.8075 1.2024 'International Tables Vol C Tables 4.2.6.8 and 6.1.1.4'
Cl Cl 0.1484 0.1585 'International Tables Vol C Tables 4.2.6.8 and 6.1.1.4'

loop_
_geom_angle_atom_site_label_1
_geom_angle_atom_site_label_2
_geom_angle_atom_site_label_3
_geom_angle_site_symmetry_1
_geom_angle_site_symmetry_3
_geom_angle
_geom_angle_publ_flag
N1 Cd1 O1 . . 170.12(19) n
N1 Cd1 O1 . 3_676 93.57(19) n
O1 Cd1 O1 . 3_676 76.59(17) n
N1 Cd1 N2 . . 96.8(2) n
O1 Cd1 N2 . . 92.98(18) ?
O1 Cd1 N2 3_676 . 168.83(18) n
N1 Cd1 O2 . . 90.2(2) ?
O1 Cd1 O2 . . 90.28(15) ?
O1 Cd1 O2 3_676 . 87.74(16) ?
N2 Cd1 O2 . . 96.39(18) ?
N1 Cd1 O11 . . 88.8(2) n
O1 Cd1 O11 . . 88.70(16) n
O1 Cd1 O11 3_676 . 80.59(15) n
N2 Cd1 O11 . . 95.41(18) ?
O2 Cd1 O11 . . 168.20(14) ?
N1 Cd1 Cd1 . 3_676 131.77(15) ?
O1 Cd1 Cd1 . 3_676 38.38(11) ?
O1 Cd1 Cd1 3_676 3_676 38.20(11) ?
N2 Cd1 Cd1 . 3_676 131.24(15) ?
O2 Cd1 Cd1 . 3_676 88.73(10) ?
O11 Cd1 Cd1 . 3_676 83.18(10) ?
O3 Cd2 N4 . . 93.08(19) ?
O3 Cd2 O3 . 3_565 76.21(18) ?
N4 Cd2 O3 . 3_565 168.40(19) ?
O3 Cd2 N3 . . 168.60(19) ?
N4 Cd2 N3 . . 97.0(2) ?
O3 Cd2 N3 3_565 . 93.30(19) ?
O3 Cd2 O4 . . 92.16(15) ?
N4 Cd2 O4 . . 97.70(18) ?
O3 Cd2 O4 3_565 . 87.30(15) ?
N3 Cd2 O4 . . 91.78(19) ?
O3 Cd2 Cd2 . 3_565 38.41(11) ?
N4 Cd2 Cd2 . 3_565 131.35(15) ?
O3 Cd2 Cd2 3_565 3_565 37.79(11) ?
N3 Cd2 Cd2 . 3_565 130.95(15) ?
O4 Cd2 Cd2 . 3_565 89.64(11) ?
N1 C1 C10 . 3_676 128.8(6) ?
N1 C1 H1 . . 115.6 ?
C10 C1 H1 3_676 . 115.6 ?
N1 C2 C3 . . 108.6(5) ?
N1 C2 H2A . . 110.0 ?
C3 C2 H2A . . 110.0 ?
N1 C2 H2B . . 110.0 ?
C3 C2 H2B . . 110.0 ?
H2A C2 H2B . . 108.4 ?
C4 C3 C2 . . 113.4(5) ?
C4 C3 H3A . . 108.9 ?
C2 C3 H3A . . 108.9 ?
C4 C3 H3B . . 108.9 ?
C2 C3 H3B . . 108.9 ?
H3A C3 H3B . . 107.7 ?
N2 C4 C3 . . 115.1(5) ?
N2 C4 H4A . . 108.5 ?
C3 C4 H4A . . 108.5 ?
N2 C4 H4B . . 108.5 ?
C3 C4 H4B . . 108.5 ?
H4A C4 H4B . . 107.5 ?
N2 C5 C6 . . 130.6(6) ?
N2 C5 H5 . . 114.7 ?
C6 C5 H5 . . 114.7 ?
C7 C6 C5 . . 115.6(5) ?
C7 C6 C11 . . 121.9(5) ?
C5 C6 C11 . . 122.5(5) ?
C6 C7 C8 . . 122.1(6) ?
C6 C7 H7 . . 118.9 ?
C8 C7 H7 . . 118.9 ?
C9 C8 C7 . . 116.1(6) ?
C9 C8 C12 . . 123.5(6) ?
C7 C8 C12 . . 120.4(6) ?
C8 C9 C10 . . 124.7(5) ?
C8 C9 H9 . . 117.6 ?
C10 C9 H9 . . 117.6 ?
C9 C10 C11 . . 120.7(5) ?
C9 C10 C1 . 3_676 116.5(5) ?
C11 C10 C1 . 3_676 122.7(5) ?
O1 C11 C6 . . 122.3(5) ?
O1 C11 C10 . . 123.3(5) ?
C6 C11 C10 . . 114.4(5) ?
C8 C12 H12A . . 109.5 ?
C8 C12 H12B . . 109.5 ?
H12A C12 H12B . . 109.5 ?
C8 C12 H12C . . 109.5 ?
H12A C12 H12C . . 109.5 ?
H12B C12 H12C . . 109.5 ?
N3 C13 C22 . 3_565 129.0(6) ?
N3 C13 H13 . . 115.5 ?
C22 C13 H13 3_565 . 115.5 ?
N3 C14 C15 . . 109.5(5) ?
N3 C14 H14A . . 109.8 ?
C15 C14 H14A . . 109.8 ?
N3 C14 H14B . . 109.8 ?
C15 C14 H14B . . 109.8 ?
H14A C14 H14B . . 108.2 ?
C16 C15 C14 . . 117.9(6) ?
C16 C15 H15A . . 107.8 ?
C14 C15 H15A . . 107.8 ?
C16 C15 H15B . . 107.8 ?
C14 C15 H15B . . 107.8 ?
H15A C15 H15B . . 107.2 ?
N4 C16 C15 . . 116.3(5) ?
N4 C16 H16A . . 108.2 ?
C15 C16 H16A . . 108.2 ?
N4 C16 H16B . . 108.2 ?
C15 C16 H16B . . 108.2 ?
H16A C16 H16B . . 107.4 ?
N4 C17 C18 . . 129.6(6) ?
N4 C17 H17 . . 115.2 ?
C18 C17 H17 . . 115.2 ?
C23 C18 C19 . . 122.1(6) ?
C23 C18 C17 . . 123.8(5) ?
C19 C18 C17 . . 114.1(6) ?
C20 C19 C18 . . 120.2(7) ?
C20 C19 H19 . . 119.9 ?
C18 C19 H19 . . 119.9 ?
C21 C20 C19 . . 118.0(6) ?
C21 C20 C24 . . 121.3(6) ?
C19 C20 C24 . . 120.7(7) ?
C20 C21 C22 . . 121.9(6) ?
C20 C21 H21 . . 119.0 ?
C22 C21 H21 . . 119.0 ?
C23 C22 C21 . . 121.2(6) ?
C23 C22 C13 . 3_565 124.8(6) ?
C21 C22 C13 . 3_565 113.9(6) ?
O3 C23 C22 . . 122.7(5) ?
O3 C23 C18 . . 120.9(5) ?
C22 C23 C18 . . 116.4(5) ?
C20 C24 H24A . . 109.5 ?
C20 C24 H24B . . 109.5 ?
H24A C24 H24B . . 109.5 ?
C20 C24 H24C . . 109.5 ?
H24A C24 H24C . . 109.5 ?
H24B C24 H24C . . 109.5 ?
O11 Cl1 O12 . . 110.6(3) ?
O11 Cl1 O14 . . 107.6(3) ?
O12 Cl1 O14 . . 108.7(3) ?
O11 Cl1 O13 . . 113.4(3) ?
O12 Cl1 O13 . . 107.8(3) ?
O14 Cl1 O13 . . 108.7(3) ?
O23 Cl2 O24 . . 112.1(3) ?
O23 Cl2 O22 . . 108.8(3) ?
O24 Cl2 O22 . . 110.2(3) ?
O23 Cl2 O21 . . 110.0(3) ?
O24 Cl2 O21 . . 109.7(3) ?
O22 Cl2 O21 . . 105.9(3) ?
C1 N1 C2 . . 115.7(5) ?
C1 N1 Cd1 . . 123.5(4) ?
C2 N1 Cd1 . . 120.7(4) ?
C5 N2 C4 . . 114.7(5) ?
C5 N2 Cd1 . . 121.6(4) ?
C4 N2 Cd1 . . 123.6(4) ?
C13 N3 C14 . . 114.6(5) ?
C13 N3 Cd2 . . 121.7(4) ?
C14 N3 Cd2 . . 123.7(4) ?
C17 N4 C16 . . 112.5(6) ?
C17 N4 Cd2 . . 122.8(4) ?
C16 N4 Cd2 . . 124.3(4) ?
C11 O1 Cd1 . . 128.1(3) ?
C11 O1 Cd1 . 3_676 127.6(3) ?
Cd1 O1 Cd1 . 3_676 103.41(17) ?
Cd1 O2 H2D . . 109.4 ?
Cd1 O2 H2E . . 109.4 ?
H2D O2 H2E . . 109.5 ?
C23 O3 Cd2 . . 129.0(4) ?
C23 O3 Cd2 . 3_565 125.6(4) ?
Cd2 O3 Cd2 . 3_565 103.79(18) ?
Cd2 O4 H4D . . 109.8 ?
Cd2 O4 H4E . . 109.2 ?
H4D O4 H4E . . 109.5 ?
Cl1 O11 Cd1 . . 141.6(3) ?

loop_
_geom_bond_atom_site_label_1
_geom_bond_atom_site_label_2
_geom_bond_site_symmetry_2
_geom_bond_distance
_geom_bond_publ_flag
Cd1 N1 . 1.962(5) y
Cd1 O1 . 1.964(4) y
Cd1 O1 3_676 1.971(4) y
Cd1 N2 . 1.974(5) y
Cd1 O2 . 2.390(4) y
Cd1 O11 . 2.610(4) y
Cd1 Cd1 3_676 3.0882(8) n
Cd2 O3 . 1.949(4) y
Cd2 N4 . 1.961(5) y
Cd2 O3 3_565 1.976(4) y
Cd2 N3 . 1.981(5) y
Cd2 O4 . 2.436(5) y
Cd2 Cd2 3_565 3.0880(8) n
C1 N1 . 1.293(8) ?
C1 C10 3_676 1.444(8) ?
C1 H1 . 0.9300 ?
C2 N1 . 1.447(8) ?
C2 C3 . 1.520(8) ?
C2 H2A . 0.9700 ?
C2 H2B . 0.9700 ?
C3 C4 . 1.515(9) ?
C3 H3A . 0.9700 ?
C3 H3B . 0.9700 ?
C4 N2 . 1.507(7) ?
C4 H4A . 0.9700 ?
C4 H4B . 0.9700 ?
C5 N2 . 1.273(8) ?
C5 C6 . 1.431(8) ?
C5 H5 . 0.9300 ?
C6 C7 . 1.389(8) ?
C6 C11 . 1.436(7) ?
C7 C8 . 1.399(10) ?
C7 H7 . 0.9300 ?
C8 C9 . 1.369(9) ?
C8 C12 . 1.510(8) ?
C9 C10 . 1.371(7) ?
C9 H9 . 0.9300 ?
C10 C11 . 1.443(7) ?
C10 C1 3_676 1.444(8) ?
C11 O1 . 1.298(6) ?
C12 H12A . 0.9600 ?
C12 H12B . 0.9600 ?
C12 H12C . 0.9600 ?
C13 N3 . 1.288(8) ?
C13 C22 3_565 1.427(10) ?
C13 H13 . 0.9300 ?
C14 N3 . 1.486(7) ?
C14 C15 . 1.513(9) ?
C14 H14A . 0.9700 ?
C14 H14B . 0.9700 ?
C15 C16 . 1.509(10) ?
C15 H15A . 0.9700 ?
C15 H15B . 0.9700 ?
C16 N4 . 1.450(7) ?
C16 H16A . 0.9700 ?
C16 H16B . 0.9700 ?
C17 N4 . 1.267(8) ?
C17 C18 . 1.453(9) ?
C17 H17 . 0.9300 ?
C18 C23 . 1.402(8) ?
C18 C19 . 1.425(9) ?
C19 C20 . 1.387(10) ?
C19 H19 . 0.9300 ?
C20 C21 . 1.381(9) ?
C20 C24 . 1.511(8) ?
C21 C22 . 1.415(9) ?
C21 H21 . 0.9300 ?
C22 C23 . 1.393(8) ?
C22 C13 3_565 1.427(10) ?
C23 O3 . 1.338(6) ?
C24 H24A . 0.9600 ?
C24 H24B . 0.9600 ?
C24 H24C . 0.9600 ?
Cl1 O11 . 1.378(4) ?
Cl1 O12 . 1.381(5) ?
Cl1 O14 . 1.386(4) ?
Cl1 O13 . 1.388(5) ?
Cl2 O23 . 1.381(5) ?
Cl2 O24 . 1.384(5) ?
Cl2 O22 . 1.405(5) ?
Cl2 O21 . 1.411(5) ?
O1 Cd1 3_676 1.971(4) ?
O2 H2D . 0.9600 ?
O2 H2E . 0.9600 ?
O3 Cd2 3_565 1.976(4) ?
O4 H4D . 0.9600 ?
O4 H4E . 0.9600 ?
